data_1568756
loop_
_publ_author_name
'Hafeman, Nicholas J.'
'Loskot, Steven A.'
'Reimann, Christopher E.'
'Pritchett, Beau P.'
'Virgil, Scott C.'
'Stoltz, Brian M.'

_publ_section_title
;
 Total synthesis of (-)-scabrolide A and (-)-yonarolide.
;
_journal_issue 18
_journal_name_full 'Chemical science'
_journal_page_first 4745
_journal_page_last 4758
_journal_paper_doi 10.1039/d3sc00651d
_journal_volume 14
_journal_year 2023
_chemical_absolute_configuration ad
_chemical_formula_moiety 'C16 H19 Cl O5, 0.5(H2 O), 0.09(C2 H2 Cl6)'
_chemical_formula_sum 'C16.19 H20.19 Cl1.59 O5.5'
_chemical_formula_weight 359.09
_space_group_crystal_system monoclinic
_space_group_IT_number 5
_space_group_name_Hall 'C 2y'
_space_group_name_H-M_alt 'C 1 2 1'
_atom_sites_solution_hydrogens mixed
_audit_creation_date 2019-01-15
_audit_creation_method
;
Olex2 1.2
(compiled 2018.05.29 svn.r3508 for OlexSys, GUI svn.r5506)
,
 SHELXL-2017/1, and manual edit
;
_audit_update_record
;
2023-02-05 deposited with the CCDC.	2023-03-27 downloaded from the CCDC.
;
_cell_angle_alpha 90
_cell_angle_beta 94.960(10)
_cell_angle_gamma 90
_cell_formula_units_Z 8
_cell_length_a 34.102(5)
_cell_length_b 14.485(2)
_cell_length_c 6.6087(11)
_cell_measurement_reflns_used 9939
_cell_measurement_temperature 100
_cell_measurement_theta_max 74.72
_cell_measurement_theta_min 3.32
_cell_volume 3252.3(9)
_computing_cell_refinement 'SAINT V8.38A (Bruker-AXS, 2016)'
_computing_data_collection 'BIS V6.2.9/2018-03-16 & APEX3 v2018.7-2 (Bruker-AXS, 2018)'
_computing_data_reduction 'SAINT V8.38A (Bruker-AXS, 2016)'
_computing_molecular_graphics 'DIAMOND 3 (Crystal Impact, 1999)'
_computing_publication_material 'Olex2 (Dolomanov et al., 2009)'
_computing_structure_refinement 'SHELXL-2017/1 (Sheldrick, 2015)'
_computing_structure_solution 'SHELXT-2014/5 (Sheldrick, 2013)'
_diffrn_ambient_temperature 100
_diffrn_detector 'CPAD Area Detector'
_diffrn_detector_area_resol_mean 7.69
_diffrn_detector_type 'Bruker PHOTON II'
_diffrn_measured_fraction_theta_full 0.989
_diffrn_measured_fraction_theta_max 0.952
_diffrn_measurement_device '\k-geometry diffractometer'
_diffrn_measurement_device_type 'Bruker D8 VENTURE'
_diffrn_measurement_method '\f and \w scans'
_diffrn_radiation_monochromator 'multilayer mirrors'
_diffrn_radiation_type CuK\a
_diffrn_radiation_wavelength 1.54178
_diffrn_reflns_av_unetI/netI 0.0792
_diffrn_reflns_Laue_measured_fraction_full 0.989
_diffrn_reflns_Laue_measured_fraction_max 0.952
_diffrn_reflns_limit_h_max 40
_diffrn_reflns_limit_h_min -41
_diffrn_reflns_limit_k_max 17
_diffrn_reflns_limit_k_min -17
_diffrn_reflns_limit_l_max 8
_diffrn_reflns_limit_l_min 0
_diffrn_reflns_number 6144
_diffrn_reflns_point_group_measured_fraction_full 0.972
_diffrn_reflns_point_group_measured_fraction_max 0.904
_diffrn_reflns_theta_full 67.679
_diffrn_reflns_theta_max 76.122
_diffrn_reflns_theta_min 3.317
_diffrn_source 'microfocus sealed tube'
_diffrn_source_current 1
_diffrn_source_power 0.05
_diffrn_source_type 'Incoatec I\mS HB'
_diffrn_source_voltage 50
_diffrn_standards_number 0
_exptl_absorpt_coefficient_mu 3.208
_exptl_absorpt_correction_T_max 0.9904
_exptl_absorpt_correction_T_min 0.7072
_exptl_absorpt_correction_type multi-scan
_exptl_absorpt_process_details
;    
SADABS-2016/2 (Bruker,2016/2) was used for absorption correction. 
wR2(int) was 0.1382 before and 0.1055 after correction. 
The Ratio of minimum to maximum transmission is 0.7141. 
The \l/2 correction factor is Not present.
;
_exptl_crystal_colour colourless
_exptl_crystal_colour_primary colourless
_exptl_crystal_density_diffrn 1.467
_exptl_crystal_description blade
_exptl_crystal_F_000 1507
_exptl_crystal_size_max 0.11
_exptl_crystal_size_mid 0.04
_exptl_crystal_size_min 0.03
_refine_diff_density_max 0.708
_refine_diff_density_min -0.538
_refine_diff_density_rms 0.113
_refine_ls_abs_structure_details
;
 Flack x determined using 1819 quotients [(I+)-(I-)]/[(I+)+(I-)]
 (Parsons, Flack and Wagner, Acta Cryst. B69 (2013) 249-259).
;
_refine_ls_abs_structure_Flack 0.163(12)
_refine_ls_extinction_method none
_refine_ls_goodness_of_fit_ref 1.065
_refine_ls_hydrogen_treatment constr
_refine_ls_matrix_type full
_refine_ls_number_parameters 434
_refine_ls_number_reflns 6144
_refine_ls_number_restraints 4
_refine_ls_restrained_S_all 1.064
_refine_ls_R_factor_all 0.0969
_refine_ls_R_factor_gt 0.0840
_refine_ls_shift/su_max 0.000
_refine_ls_shift/su_mean 0.000
_refine_ls_structure_factor_coef Fsqd
_refine_ls_weighting_details 'w=1/[\s^2^(Fo^2^)+(0.0956P)^2^+21.9971P] where P=(Fo^2^+2Fc^2^)/3'
_refine_ls_weighting_scheme calc
_refine_ls_wR_factor_gt 0.2207
_refine_ls_wR_factor_ref 0.2291
_reflns_Friedel_coverage 0.824
_reflns_Friedel_fraction_full 0.952
_reflns_Friedel_fraction_max 0.852
_reflns_number_gt 5185
_reflns_number_total 6144
_reflns_threshold_expression 'I > 2\s(I)'
_cod_data_source_file d3sc00651d2.cif
_cod_data_source_block v18612
_cod_depositor_comments 'Adding full bibliography for 1568754--1568762.cif.'
_cod_original_cell_volume 3252.2(9)
_cod_original_formula_sum 'C16.19 H20.19 Cl1.59 O5.50'
_cod_database_code 1568756
_shelx_shelxl_version_number 2017/1
_shelx_space_group_comment
;
The symmetry employed for this shelxl refinement is uniquely defined
by the following loop, which should always be used as a source of
symmetry information in preference to the above space-group names.
They are only intended as comments.
;
_shelx_estimated_absorpt_t_max 0.910
_shelx_estimated_absorpt_t_min 0.719
_olex2_refinement_description
;
1. Twinned data refinement
 Scales: 0.846(7)
 0.154(7)
2. Fixed Uiso
 At 1.2 times of:
  All C(H) groups, All C(H,H) groups
 At 1.5 times of:
  All C(H,H,H) groups, All O(H) groups, All O(H,H) groups
3. Restrained distances
 C17-Cl3 \\sim C17-Cl4 \\sim C17-Cl2
 with sigma of 0.02
4. Others
 Sof(Cl2)=Sof(Cl3)=Sof(Cl4)=Sof(C17)=Sof(H17)=FVAR(1)
5.a Everything fixed:
 H17
5.b Free rotating group:
 O6(H6E,H6F,Cl2,Cl3,Cl4,C17)
5.c Ternary CH refined with riding coordinates:
 C7(H7), C9(H9), C10(H10), C11(H11), C13(H13), C7B(H7B), C9B(H9B), C10B(H10B),
 C11B(H11B), C13B(H13B)
5.d Secondary CH2 refined with riding coordinates:
 C2(H2A,H2B), C3(H3A,H3B), C4(H4A,H4B), C6(H6A,H6B), C14(H14A,H14B), C2B(H2C,
 H2D), C3B(H3C,H3D), C4B(H4D,H4C), C6B(H6C,H6D), C14B(H14C,H14D)
5.e Idealised Me refined as rotating group:
 C16(H16A,H16B,H16C), C16B(H16D,H16E,H16F)
5.f Idealised tetrahedral OH refined as rotating group:
 O5(H5), O5B(H5B)
;
_olex2_submission_special_instructions 'No special instructions were received'

loop_
_space_group_symop_operation_xyz
'x, y, z'
'-x, y, -z'
'x+1/2, y+1/2, z'
'-x+1/2, y+1/2, -z'

loop_
_atom_site_label
_atom_site_type_symbol
_atom_site_fract_x
_atom_site_fract_y
_atom_site_fract_z
_atom_site_U_iso_or_equiv
_atom_site_adp_type
_atom_site_occupancy
_atom_site_site_symmetry_order
_atom_site_calc_flag
_atom_site_refinement_flags_posn
_atom_site_refinement_flags_adp
_atom_site_refinement_flags_occupancy
_atom_site_disorder_assembly
_atom_site_disorder_group
Cl1 Cl 0.64620(7) 0.03495(16) 1.1229(4) 0.0355(6) Uani 1 1 d . . . . .
O1 O 0.62944(18) 0.1950(4) 1.2668(10) 0.0250(13) Uani 1 1 d . . . . .
O2 O 0.52813(18) 0.2980(5) 0.8327(10) 0.0291(15) Uani 1 1 d . . . . .
O3 O 0.68534(18) 0.3559(5) 1.1901(10) 0.0283(14) Uani 1 1 d . . . . .
O4 O 0.65079(17) 0.4844(4) 1.1323(10) 0.0253(14) Uani 1 1 d . . . . .
O5 O 0.59995(19) 0.4396(5) 0.7538(10) 0.0269(14) Uani 1 1 d . . . . .
H5 H 0.618688 0.474737 0.731386 0.040 Uiso 1 1 calc GR . . . .
C1 C 0.6013(2) 0.2698(6) 1.2313(13) 0.0226(18) Uani 1 1 d . . . . .
C2 C 0.5664(3) 0.2506(7) 1.3588(15) 0.031(2) Uani 1 1 d . . . . .
H2A H 0.575596 0.253247 1.504891 0.037 Uiso 1 1 calc R . . . .
H2B H 0.546167 0.299098 1.331329 0.037 Uiso 1 1 calc R . . . .
C3 C 0.5480(3) 0.1561(8) 1.3098(18) 0.038(2) Uani 1 1 d . . . . .
H3A H 0.531638 0.137984 1.419736 0.046 Uiso 1 1 calc R . . . .
H3B H 0.530664 0.160344 1.182135 0.046 Uiso 1 1 calc R . . . .
C4 C 0.5790(3) 0.0823(7) 1.2868(19) 0.040(3) Uani 1 1 d . . . . .
H4A H 0.591630 0.064620 1.421884 0.049 Uiso 1 1 calc R . . . .
H4B H 0.566707 0.026629 1.221837 0.049 Uiso 1 1 calc R . . . .
C5 C 0.6094(3) 0.1208(7) 1.1574(16) 0.030(2) Uani 1 1 d . . . . .
C6 C 0.5924(3) 0.1617(7) 0.9532(16) 0.032(2) Uani 1 1 d . . . . .
H6A H 0.609565 0.148542 0.843317 0.038 Uiso 1 1 calc R . . . .
H6B H 0.565578 0.138102 0.913645 0.038 Uiso 1 1 calc R . . . .
C7 C 0.5919(3) 0.2650(6) 1.0038(12) 0.0208(17) Uani 1 1 d . . . . .
H7 H 0.614533 0.293650 0.940641 0.025 Uiso 1 1 calc R . . . .
C8 C 0.5562(3) 0.3240(7) 0.9446(13) 0.0253(19) Uani 1 1 d . . . . .
C9 C 0.5591(2) 0.4203(6) 1.0287(12) 0.0212(18) Uani 1 1 d . . . . .
H9 H 0.532077 0.439054 1.060118 0.025 Uiso 1 1 calc R . . . .
C10 C 0.5876(3) 0.4396(6) 1.2246(13) 0.0188(17) Uani 1 1 d . . . . .
H10 H 0.571678 0.455281 1.339887 0.023 Uiso 1 1 calc R . . . .
C11 C 0.6178(2) 0.3656(6) 1.2938(13) 0.0198(17) Uani 1 1 d . . . . .
H11 H 0.622648 0.367976 1.445177 0.024 Uiso 1 1 calc R . . . .
C12 C 0.6543(3) 0.3974(7) 1.2019(13) 0.0233(19) Uani 1 1 d . . . . .
C13 C 0.6124(2) 0.5226(6) 1.1765(12) 0.0202(17) Uani 1 1 d . . . . .
H13 H 0.615201 0.567083 1.292569 0.024 Uiso 1 1 calc R . . . .
C14 C 0.5911(3) 0.5671(6) 0.9851(14) 0.0239(19) Uani 1 1 d . . . . .
H14A H 0.571018 0.611678 1.022923 0.029 Uiso 1 1 calc R . . . .
H14B H 0.610146 0.599867 0.905579 0.029 Uiso 1 1 calc R . . . .
C15 C 0.5723(2) 0.4889(7) 0.8647(13) 0.0229(18) Uani 1 1 d . . . . .
C16 C 0.5371(3) 0.5187(8) 0.7186(16) 0.037(2) Uani 1 1 d . . . . .
H16A H 0.546369 0.558761 0.613047 0.056 Uiso 1 1 calc GR . . . .
H16B H 0.518202 0.552470 0.794079 0.056 Uiso 1 1 calc GR . . . .
H16C H 0.524415 0.463959 0.655481 0.056 Uiso 1 1 calc GR . . . .
Cl1B Cl 0.55996(9) 0.7225(2) 1.4099(5) 0.0535(8) Uani 1 1 d . . . . .
O1B O 0.6287(2) 0.7010(5) 1.6090(11) 0.0354(16) Uani 1 1 d . . . . .
O2B O 0.7121(2) 0.8559(5) 1.2394(11) 0.0408(18) Uani 1 1 d . . . . .
O3B O 0.66496(18) 0.5146(5) 1.5897(10) 0.0307(15) Uani 1 1 d . . . . .
O4B O 0.72898(19) 0.5266(6) 1.5553(12) 0.0430(19) Uani 1 1 d . . . . .
O5B O 0.7372(2) 0.6411(5) 1.1759(11) 0.0330(15) Uani 1 1 d . . . . .
H5B H 0.745390 0.592064 1.126186 0.049 Uiso 1 1 calc GR . . . .
C1B C 0.6692(4) 0.7307(8) 1.6092(16) 0.042(3) Uani 1 1 d . . . . .
C2B C 0.6754(5) 0.8185(9) 1.7260(18) 0.064(4) Uani 1 1 d . . . . .
H2C H 0.702776 0.840103 1.716841 0.077 Uiso 1 1 calc R . . . .
H2D H 0.671880 0.806835 1.870866 0.077 Uiso 1 1 calc R . . . .
C3B C 0.6466(5) 0.8945(9) 1.6450(19) 0.065(4) Uani 1 1 d . . . . .
H3C H 0.656782 0.923887 1.524879 0.078 Uiso 1 1 calc R . . . .
H3D H 0.645114 0.942590 1.750619 0.078 Uiso 1 1 calc R . . . .
C4B C 0.6047(5) 0.8570(9) 1.585(2) 0.063(4) Uani 1 1 d . . . . .
H4D H 0.590598 0.847546 1.708160 0.075 Uiso 1 1 calc R . . . .
H4C H 0.589639 0.901892 1.496089 0.075 Uiso 1 1 calc R . . . .
C5B C 0.6081(3) 0.7679(8) 1.4762(17) 0.042(3) Uani 1 1 d . . . . .
C6B C 0.6326(3) 0.7773(7) 1.2972(15) 0.033(2) Uani 1 1 d . . . . .
H6C H 0.634684 0.842706 1.255709 0.039 Uiso 1 1 calc R . . . .
H6D H 0.621318 0.740760 1.179817 0.039 Uiso 1 1 calc R . . . .
C7B C 0.6725(3) 0.7396(7) 1.3782(13) 0.030(2) Uani 1 1 d . . . . .
H7B H 0.674398 0.675460 1.323693 0.036 Uiso 1 1 calc R . . . .
C8B C 0.7108(3) 0.7877(7) 1.3444(13) 0.032(2) Uani 1 1 d . . . . .
C9B C 0.7466(3) 0.7454(8) 1.4569(15) 0.040(3) Uani 1 1 d . . . . .
H9B H 0.765252 0.796492 1.498946 0.048 Uiso 1 1 calc R . . . .
C10B C 0.7409(3) 0.6845(10) 1.6518(15) 0.046(3) Uani 1 1 d . . . . .
H10B H 0.754245 0.715789 1.773855 0.055 Uiso 1 1 calc R . . . .
C11B C 0.6992(3) 0.6573(9) 1.6972(16) 0.042(3) Uani 1 1 d . . . . .
H11B H 0.698128 0.654701 1.847875 0.051 Uiso 1 1 calc R . . . .
C12B C 0.6950(3) 0.5610(8) 1.6141(16) 0.036(2) Uani 1 1 d . . . . .
C13B C 0.7614(3) 0.5924(10) 1.620(2) 0.055(4) Uani 1 1 d . . . . .
H13B H 0.776842 0.571150 1.747427 0.066 Uiso 1 1 calc R . . . .
C14B C 0.7873(3) 0.6067(10) 1.4504(19) 0.051(3) Uani 1 1 d . . . . .
H14C H 0.790258 0.548278 1.375413 0.061 Uiso 1 1 calc R . . . .
H14D H 0.813773 0.627854 1.504817 0.061 Uiso 1 1 calc R . . . .
C15B C 0.7675(3) 0.6800(8) 1.3096(15) 0.035(2) Uani 1 1 d . . . . .
C16B C 0.7962(3) 0.7313(9) 1.1897(15) 0.044(3) Uani 1 1 d . . . . .
H16D H 0.811278 0.687036 1.115182 0.066 Uiso 1 1 calc GR . . . .
H16E H 0.814317 0.767132 1.282601 0.066 Uiso 1 1 calc GR . . . .
H16F H 0.781825 0.773165 1.093282 0.066 Uiso 1 1 calc GR . . . .
O6 O 0.7478(2) 0.4630(5) 1.0479(12) 0.0412(18) Uani 1 1 d . . . . .
H6E H 0.768355 0.430329 1.025679 0.062 Uiso 1 1 d G . . . .
H6F H 0.729876 0.428067 1.131521 0.062 Uiso 1 1 d G . . . .
Cl2 Cl 0.5193(2) -0.0332(5) 0.7527(14) 0.100(5) Uani 0.379(9) 1 d DG . P A 1
Cl3 Cl 0.4852(3) -0.0647(9) 1.1220(19) 0.169(12) Uani 0.379(9) 1 d DG . P A 1
Cl4 Cl 0.5237(3) -0.2147(5) 0.939(2) 0.147(9) Uani 0.379(9) 1 d DG . P A 1
C17 C 0.4947(2) -0.1158(6) 0.8908(16) 0.13(3) Uiso 0.379(9) 1 d DG . P A 1
H17 H 0.471210 -0.131490 0.820340 0.155 Uiso 0.3788 1 d . . P A 1

loop_
_atom_site_aniso_label
_atom_site_aniso_U_11
_atom_site_aniso_U_22
_atom_site_aniso_U_33
_atom_site_aniso_U_23
_atom_site_aniso_U_13
_atom_site_aniso_U_12
Cl1 0.0364(12) 0.0256(11) 0.0425(13) -0.0073(11) -0.0070(10) 0.0040(10)
O1 0.021(3) 0.022(3) 0.031(3) -0.002(3) -0.003(3) 0.003(2)
O2 0.021(3) 0.042(4) 0.022(3) 0.002(3) -0.010(2) -0.009(3)
O3 0.024(3) 0.028(3) 0.033(4) -0.011(3) 0.001(3) 0.006(3)
O4 0.024(3) 0.020(3) 0.032(3) -0.002(3) 0.002(3) 0.003(3)
O5 0.028(3) 0.032(4) 0.022(3) -0.004(3) 0.010(3) -0.006(3)
C1 0.022(4) 0.022(4) 0.023(4) 0.002(4) 0.003(3) 0.001(4)
C2 0.027(5) 0.030(5) 0.036(5) 0.011(4) 0.008(4) 0.003(4)
C3 0.030(5) 0.038(6) 0.047(6) 0.020(5) 0.005(4) 0.004(4)
C4 0.041(6) 0.024(5) 0.056(7) 0.010(5) -0.002(5) -0.005(4)
C5 0.025(5) 0.028(5) 0.036(5) 0.003(4) -0.009(4) -0.001(4)
C6 0.032(5) 0.026(5) 0.034(5) -0.002(4) -0.016(4) 0.002(4)
C7 0.027(4) 0.015(4) 0.019(4) -0.005(3) -0.004(3) -0.002(4)
C8 0.024(5) 0.035(5) 0.017(4) 0.000(4) 0.001(3) -0.002(4)
C9 0.018(4) 0.031(5) 0.014(4) 0.002(4) 0.000(3) 0.001(4)
C10 0.028(4) 0.014(4) 0.014(4) 0.001(3) -0.001(3) 0.004(3)
C11 0.020(4) 0.024(4) 0.016(4) -0.007(3) 0.002(3) -0.001(3)
C12 0.023(4) 0.028(5) 0.018(4) -0.012(4) -0.004(3) 0.001(4)
C13 0.021(4) 0.021(4) 0.018(4) -0.008(3) 0.001(3) 0.000(3)
C14 0.026(4) 0.021(4) 0.024(5) 0.000(4) -0.002(4) 0.001(3)
C15 0.022(4) 0.032(5) 0.015(4) 0.001(4) 0.003(3) -0.001(4)
C16 0.037(5) 0.042(6) 0.030(5) 0.012(5) -0.006(4) -0.001(5)
Cl1B 0.0455(16) 0.0400(15) 0.077(2) 0.0164(15) 0.0144(14) 0.0113(13)
O1B 0.044(4) 0.032(4) 0.031(4) 0.009(3) 0.009(3) -0.005(3)
O2B 0.065(5) 0.026(4) 0.034(4) -0.002(3) 0.013(4) -0.015(3)
O3B 0.027(3) 0.037(4) 0.027(3) 0.005(3) -0.003(3) -0.005(3)
O4B 0.020(3) 0.052(5) 0.055(5) 0.028(4) -0.006(3) -0.006(3)
O5B 0.035(4) 0.026(4) 0.037(4) 0.000(3) -0.009(3) -0.001(3)
C1B 0.058(7) 0.038(6) 0.029(5) -0.010(5) 0.004(5) -0.019(5)
C2B 0.122(13) 0.046(7) 0.027(6) -0.011(6) 0.020(7) -0.034(8)
C3B 0.129(14) 0.037(7) 0.032(6) -0.017(5) 0.028(8) -0.016(8)
C4B 0.097(11) 0.037(7) 0.059(8) 0.007(6) 0.039(8) 0.010(7)
C5B 0.050(6) 0.035(6) 0.042(6) 0.005(5) 0.008(5) 0.001(5)
C6B 0.050(6) 0.019(5) 0.028(5) 0.002(4) 0.003(4) -0.006(4)
C7B 0.042(5) 0.032(6) 0.017(4) -0.006(4) 0.007(4) -0.012(4)
C8B 0.050(6) 0.032(5) 0.012(4) 0.002(4) 0.002(4) -0.015(5)
C9B 0.050(6) 0.045(7) 0.023(5) -0.002(5) -0.002(4) -0.032(5)
C10B 0.043(6) 0.075(9) 0.019(5) 0.004(5) -0.008(4) -0.038(6)
C11B 0.045(6) 0.059(8) 0.023(5) 0.002(5) 0.005(4) -0.029(6)
C12B 0.029(5) 0.047(7) 0.031(5) 0.014(4) -0.007(4) -0.013(4)
C13B 0.034(6) 0.079(10) 0.050(7) 0.032(7) -0.012(5) -0.024(6)
C14B 0.030(6) 0.075(9) 0.046(7) 0.027(6) -0.010(5) -0.020(6)
C15B 0.036(5) 0.043(6) 0.025(5) 0.013(4) -0.004(4) -0.014(5)
C16B 0.053(7) 0.059(8) 0.020(5) 0.005(5) 0.006(4) -0.022(6)
O6 0.039(4) 0.037(4) 0.049(5) -0.011(4) 0.014(3) -0.006(3)
Cl2 0.078(8) 0.064(7) 0.162(16) 0.005(8) 0.034(9) 0.031(6)
Cl3 0.074(10) 0.31(4) 0.120(15) 0.028(19) 0.016(10) -0.012(15)
Cl4 0.100(10) 0.20(2) 0.148(15) 0.093(14) 0.027(10) 0.074(12)

loop_
_atom_type_symbol
_atom_type_description
_atom_type_scat_dispersion_real
_atom_type_scat_dispersion_imag
_atom_type_scat_source
C C 0.0181 0.0091 'International Tables Vol C Tables 4.2.6.8 and 6.1.1.4'
H H 0.0000 0.0000 'International Tables Vol C Tables 4.2.6.8 and 6.1.1.4'
Cl Cl 0.3639 0.7018 'International Tables Vol C Tables 4.2.6.8 and 6.1.1.4'
O O 0.0492 0.0322 'International Tables Vol C Tables 4.2.6.8 and 6.1.1.4'

loop_
_geom_angle_atom_site_label_1
_geom_angle_atom_site_label_2
_geom_angle_atom_site_label_3
_geom_angle
_geom_angle_site_symmetry_1
_geom_angle_site_symmetry_3
_geom_angle_publ_flag
C5 O1 C1 101.4(6) . . ?
C12 O4 C13 109.9(7) . . ?
C15 O5 H5 109.5 . . ?
O1 C1 C2 107.9(7) . . ?
O1 C1 C7 102.0(7) . . ?
O1 C1 C11 114.1(7) . . ?
C7 C1 C2 115.3(8) . . ?
C7 C1 C11 110.5(7) . . ?
C11 C1 C2 107.3(7) . . ?
C1 C2 H2A 109.3 . . ?
C1 C2 H2B 109.3 . . ?
H2A C2 H2B 108.0 . . ?
C3 C2 C1 111.5(8) . . ?
C3 C2 H2A 109.3 . . ?
C3 C2 H2B 109.3 . . ?
C2 C3 H3A 109.2 . . ?
C2 C3 H3B 109.2 . . ?
H3A C3 H3B 107.9 . . ?
C4 C3 C2 112.1(8) . . ?
C4 C3 H3A 109.2 . . ?
C4 C3 H3B 109.2 . . ?
C3 C4 H4A 110.0 . . ?
C3 C4 H4B 110.0 . . ?
H4A C4 H4B 108.4 . . ?
C5 C4 C3 108.3(8) . . ?
C5 C4 H4A 110.0 . . ?
C5 C4 H4B 110.0 . . ?
O1 C5 Cl1 105.9(6) . . ?
O1 C5 C4 108.2(9) . . ?
O1 C5 C6 106.3(8) . . ?
C4 C5 Cl1 109.7(7) . . ?
C4 C5 C6 114.6(8) . . ?
C6 C5 Cl1 111.7(7) . . ?
C5 C6 H6A 111.5 . . ?
C5 C6 H6B 111.5 . . ?
H6A C6 H6B 109.3 . . ?
C7 C6 C5 101.2(8) . . ?
C7 C6 H6A 111.5 . . ?
C7 C6 H6B 111.5 . . ?
C1 C7 C6 104.9(7) . . ?
C1 C7 H7 106.9 . . ?
C1 C7 C8 109.2(7) . . ?
C6 C7 H7 106.9 . . ?
C8 C7 C6 121.3(7) . . ?
C8 C7 H7 106.9 . . ?
O2 C8 C7 123.7(9) . . ?
O2 C8 C9 122.4(9) . . ?
C9 C8 C7 113.8(7) . . ?
C8 C9 H9 107.2 . . ?
C8 C9 C10 119.0(7) . . ?
C8 C9 C15 110.3(7) . . ?
C10 C9 H9 107.2 . . ?
C15 C9 H9 107.2 . . ?
C15 C9 C10 105.3(7) . . ?
C9 C10 H10 109.2 . . ?
C11 C10 C9 118.3(7) . . ?
C11 C10 H10 109.2 . . ?
C13 C10 C9 106.4(7) . . ?
C13 C10 H10 109.2 . . ?
C13 C10 C11 104.2(7) . . ?
C1 C11 H11 108.9 . . ?
C10 C11 C1 109.3(7) . . ?
C10 C11 H11 108.9 . . ?
C12 C11 C1 117.6(7) . . ?
C12 C11 C10 103.0(7) . . ?
C12 C11 H11 108.9 . . ?
O3 C12 O4 119.4(8) . . ?
O3 C12 C11 128.7(9) . . ?
O4 C12 C11 111.8(7) . . ?
O4 C13 C10 105.3(7) . . ?
O4 C13 H13 111.5 . . ?
O4 C13 C14 110.9(7) . . ?
C10 C13 H13 111.5 . . ?
C10 C13 C14 105.8(7) . . ?
C14 C13 H13 111.5 . . ?
C13 C14 H14A 110.6 . . ?
C13 C14 H14B 110.6 . . ?
H14A C14 H14B 108.7 . . ?
C15 C14 C13 105.7(7) . . ?
C15 C14 H14A 110.6 . . ?
C15 C14 H14B 110.6 . . ?
O5 C15 C9 106.2(7) . . ?
O5 C15 C14 112.1(7) . . ?
O5 C15 C16 109.3(7) . . ?
C14 C15 C9 104.4(7) . . ?
C14 C15 C16 113.5(8) . . ?
C16 C15 C9 111.1(7) . . ?
C15 C16 H16A 109.5 . . ?
C15 C16 H16B 109.5 . . ?
C15 C16 H16C 109.5 . . ?
H16A C16 H16B 109.5 . . ?
H16A C16 H16C 109.5 . . ?
H16B C16 H16C 109.5 . . ?
C1B O1B C5B 102.4(8) . . ?
C12B O4B C13B 108.3(10) . . ?
C15B O5B H5B 109.5 . . ?
O1B C1B C2B 110.3(11) . . ?
O1B C1B C7B 100.1(8) . . ?
O1B C1B C11B 113.2(8) . . ?
C2B C1B C7B 114.9(9) . . ?
C2B C1B C11B 109.3(11) . . ?
C7B C1B C11B 109.0(9) . . ?
C1B C2B H2C 109.3 . . ?
C1B C2B H2D 109.3 . . ?
C1B C2B C3B 111.7(12) . . ?
H2C C2B H2D 107.9 . . ?
C3B C2B H2C 109.3 . . ?
C3B C2B H2D 109.3 . . ?
C2B C3B H3C 109.1 . . ?
C2B C3B H3D 109.1 . . ?
C2B C3B C4B 112.7(11) . . ?
H3C C3B H3D 107.8 . . ?
C4B C3B H3C 109.1 . . ?
C4B C3B H3D 109.1 . . ?
C3B C4B H4D 110.0 . . ?
C3B C4B H4C 110.0 . . ?
H4D C4B H4C 108.3 . . ?
C5B C4B C3B 108.7(11) . . ?
C5B C4B H4D 110.0 . . ?
C5B C4B H4C 110.0 . . ?
O1B C5B Cl1B 106.8(7) . . ?
O1B C5B C4B 110.0(10) . . ?
O1B C5B C6B 105.2(9) . . ?
C4B C5B Cl1B 109.2(10) . . ?
C4B C5B C6B 111.8(10) . . ?
C6B C5B Cl1B 113.5(8) . . ?
C5B C6B H6C 111.1 . . ?
C5B C6B H6D 111.1 . . ?
C5B C6B C7B 103.3(8) . . ?
H6C C6B H6D 109.1 . . ?
C7B C6B H6C 111.1 . . ?
C7B C6B H6D 111.1 . . ?
C1B C7B H7B 106.9 . . ?
C6B C7B C1B 103.8(8) . . ?
C6B C7B H7B 106.9 . . ?
C8B C7B C1B 108.8(8) . . ?
C8B C7B C6B 122.6(8) . . ?
C8B C7B H7B 106.9 . . ?
O2B C8B C7B 122.5(10) . . ?
O2B C8B C9B 123.2(9) . . ?
C9B C8B C7B 114.3(8) . . ?
C8B C9B H9B 107.8 . . ?
C8B C9B C10B 118.5(9) . . ?
C8B C9B C15B 109.3(8) . . ?
C10B C9B H9B 107.8 . . ?
C15B C9B H9B 107.8 . . ?
C15B C9B C10B 105.1(9) . . ?
C9B C10B H10B 108.9 . . ?
C11B C10B C9B 118.9(9) . . ?
C11B C10B H10B 108.9 . . ?
C13B C10B C9B 106.6(9) . . ?
C13B C10B H10B 108.9 . . ?
C13B C10B C11B 104.2(10) . . ?
C1B C11B H11B 108.6 . . ?
C10B C11B C1B 110.1(9) . . ?
C10B C11B H11B 108.6 . . ?
C12B C11B C1B 117.4(9) . . ?
C12B C11B C10B 103.2(10) . . ?
C12B C11B H11B 108.6 . . ?
O3B C12B O4B 119.2(10) . . ?
O3B C12B C11B 127.7(10) . . ?
O4B C12B C11B 113.0(9) . . ?
O4B C13B C10B 105.1(9) . . ?
O4B C13B H13B 111.6 . . ?
O4B C13B C14B 109.9(11) . . ?
C10B C13B H13B 111.6 . . ?
C14B C13B C10B 106.6(10) . . ?
C14B C13B H13B 111.6 . . ?
C13B C14B H14C 110.3 . . ?
C13B C14B H14D 110.3 . . ?
C13B C14B C15B 107.0(11) . . ?
H14C C14B H14D 108.6 . . ?
C15B C14B H14C 110.3 . . ?
C15B C14B H14D 110.3 . . ?
O5B C15B C9B 106.4(8) . . ?
O5B C15B C14B 111.3(9) . . ?
O5B C15B C16B 109.8(8) . . ?
C14B C15B C9B 104.0(9) . . ?
C16B C15B C9B 112.2(9) . . ?
C16B C15B C14B 112.8(9) . . ?
C15B C16B H16D 109.5 . . ?
C15B C16B H16E 109.5 . . ?
C15B C16B H16F 109.5 . . ?
H16D C16B H16E 109.5 . . ?
H16D C16B H16F 109.5 . . ?
H16E C16B H16F 109.5 . . ?
H6E O6 H6F 111.1 . . ?
Cl3 Cl2 C17 28.3(8) 2_657 . ?
Cl2 Cl3 Cl4 125.8(10) 2_657 2_657 ?
Cl2 Cl3 C17 176.6(7) 2_657 . ?
C17 Cl3 Cl4 57.4(6) . 2_657 ?
Cl2 C17 Cl4 170.4(6) . 2_657 ?
Cl2 C17 H17 109.8 . . ?
Cl3 C17 Cl2 107.2 . . ?
Cl3 C17 Cl2 26.9(11) 2_657 . ?
Cl3 C17 Cl3 86.6(10) 2_657 . ?
Cl3 C17 Cl4 146.3(17) 2_657 2_657 ?
Cl3 C17 Cl4 103.7(6) 2_657 . ?
Cl3 C17 Cl4 73.5(5) . 2_657 ?
Cl3 C17 Cl4 109.3 . . ?
Cl3 C17 H17 134.5 2_657 . ?
Cl3 C17 H17 109.0 . . ?
Cl4 C17 Cl2 111.4 . . ?
Cl4 C17 Cl4 60.1(6) . 2_657 ?
Cl4 C17 H17 78.5 2_657 . ?
Cl4 C17 H17 110.1 . . ?

loop_
_geom_bond_atom_site_label_1
_geom_bond_atom_site_label_2
_geom_bond_distance
_geom_bond_site_symmetry_2
_geom_bond_publ_flag
Cl1 C5 1.796(10) . ?
O1 C1 1.452(10) . ?
O1 C5 1.435(11) . ?
O2 C8 1.217(11) . ?
O3 C12 1.224(11) . ?
O4 C12 1.343(11) . ?
O4 C13 1.473(10) . ?
O5 H5 0.8400 . ?
O5 C15 1.434(10) . ?
C1 C2 1.542(12) . ?
C1 C7 1.512(12) . ?
C1 C11 1.541(12) . ?
C2 H2A 0.9900 . ?
C2 H2B 0.9900 . ?
C2 C3 1.528(15) . ?
C3 H3A 0.9900 . ?
C3 H3B 0.9900 . ?
C3 C4 1.521(15) . ?
C4 H4A 0.9900 . ?
C4 H4B 0.9900 . ?
C4 C5 1.505(15) . ?
C5 C6 1.540(13) . ?
C6 H6A 0.9900 . ?
C6 H6B 0.9900 . ?
C6 C7 1.533(13) . ?
C7 H7 1.0000 . ?
C7 C8 1.511(13) . ?
C8 C9 1.501(13) . ?
C9 H9 1.0000 . ?
C9 C10 1.576(12) . ?
C9 C15 1.564(12) . ?
C10 H10 1.0000 . ?
C10 C11 1.528(12) . ?
C10 C13 1.520(12) . ?
C11 H11 1.0000 . ?
C11 C12 1.504(12) . ?
C13 H13 1.0000 . ?
C13 C14 1.544(12) . ?
C14 H14A 0.9900 . ?
C14 H14B 0.9900 . ?
C14 C15 1.497(13) . ?
C15 C16 1.534(13) . ?
C16 H16A 0.9800 . ?
C16 H16B 0.9800 . ?
C16 H16C 0.9800 . ?
Cl1B C5B 1.788(13) . ?
O1B C1B 1.447(13) . ?
O1B C5B 1.448(13) . ?
O2B C8B 1.210(12) . ?
O3B C12B 1.223(12) . ?
O4B C12B 1.350(14) . ?
O4B C13B 1.495(14) . ?
O5B H5B 0.8400 . ?
O5B C15B 1.416(12) . ?
C1B C2B 1.494(16) . ?
C1B C7B 1.546(13) . ?
C1B C11B 1.553(18) . ?
C2B H2C 0.9900 . ?
C2B H2D 0.9900 . ?
C2B C3B 1.54(2) . ?
C3B H3C 0.9900 . ?
C3B H3D 0.9900 . ?
C3B C4B 1.55(2) . ?
C4B H4D 0.9900 . ?
C4B H4C 0.9900 . ?
C4B C5B 1.487(18) . ?
C5B C6B 1.513(15) . ?
C6B H6C 0.9900 . ?
C6B H6D 0.9900 . ?
C6B C7B 1.519(15) . ?
C7B H7B 1.0000 . ?
C7B C8B 1.514(13) . ?
C8B C9B 1.504(16) . ?
C9B H9B 1.0000 . ?
C9B C10B 1.586(14) . ?
C9B C15B 1.572(16) . ?
C10B H10B 1.0000 . ?
C10B C11B 1.531(15) . ?
C10B C13B 1.53(2) . ?
C11B H11B 1.0000 . ?
C11B C12B 1.502(17) . ?
C13B H13B 1.0000 . ?
C13B C14B 1.503(18) . ?
C14B H14C 0.9900 . ?
C14B H14D 0.9900 . ?
C14B C15B 1.531(16) . ?
C15B C16B 1.510(13) . ?
C16B H16D 0.9800 . ?
C16B H16E 0.9800 . ?
C16B H16F 0.9800 . ?
O6 H6E 0.8689 . ?
O6 H6F 0.9962 . ?
Cl2 Cl3 0.969(17) 2_657 ?
Cl2 C17 1.7602 . ?
Cl3 Cl4 2.227(5) 2_657 ?
Cl3 C17 1.7534 . ?
Cl4 C17 1.7546 . ?
C17 H17 0.9198 . ?

loop_
_geom_hbond_atom_site_label_D
_geom_hbond_atom_site_label_H
_geom_hbond_atom_site_label_A
_geom_hbond_distance_DH
_geom_hbond_distance_HA
_geom_hbond_distance_DA
_geom_hbond_angle_DHA
_geom_hbond_site_symmetry_A
_geom_hbond_publ_flag
O5 H5 O3B 0.84 1.99 2.772(9) 154.9 1_554 yes
O5B H5B O6 0.84 1.94 2.749(10) 160.2 . yes
O6 H6E O2B 0.87 2.21 2.886(10) 134.6 4_647 yes
O6 H6F O3 1.00 1.91 2.858(9) 157.8 . yes

loop_
_geom_torsion_atom_site_label_1
_geom_torsion_atom_site_label_2
_geom_torsion_atom_site_label_3
_geom_torsion_atom_site_label_4
_geom_torsion
_geom_torsion_site_symmetry_1
_geom_torsion_site_symmetry_2
_geom_torsion_site_symmetry_3
_geom_torsion_site_symmetry_4
_geom_torsion_publ_flag
Cl1 C5 C6 C7 -135.7(7) . . . . ?
O1 C1 C2 C3 -56.0(10) . . . . ?
O1 C1 C7 C6 36.0(9) . . . . ?
O1 C1 C7 C8 167.4(7) . . . . ?
O1 C1 C11 C10 172.7(7) . . . . ?
O1 C1 C11 C12 55.9(10) . . . . ?
O1 C5 C6 C7 -20.7(10) . . . . ?
O2 C8 C9 C10 159.3(8) . . . . ?
O2 C8 C9 C15 -78.9(10) . . . . ?
O4 C13 C14 C15 81.2(8) . . . . ?
C1 O1 C5 Cl1 162.9(6) . . . . ?
C1 O1 C5 C4 -79.5(8) . . . . ?
C1 O1 C5 C6 44.0(9) . . . . ?
C1 C2 C3 C4 41.8(12) . . . . ?
C1 C7 C8 O2 -131.9(9) . . . . ?
C1 C7 C8 C9 50.8(10) . . . . ?
C1 C11 C12 O3 -49.2(12) . . . . ?
C1 C11 C12 O4 133.0(8) . . . . ?
C2 C1 C7 C6 -80.7(10) . . . . ?
C2 C1 C7 C8 50.8(10) . . . . ?
C2 C1 C11 C10 -67.8(8) . . . . ?
C2 C1 C11 C12 175.4(8) . . . . ?
C2 C3 C4 C5 -45.3(12) . . . . ?
C3 C4 C5 Cl1 -179.1(8) . . . . ?
C3 C4 C5 O1 65.8(11) . . . . ?
C3 C4 C5 C6 -52.5(12) . . . . ?
C4 C5 C6 C7 98.7(10) . . . . ?
C5 O1 C1 C2 72.7(8) . . . . ?
C5 O1 C1 C7 -49.1(8) . . . . ?
C5 O1 C1 C11 -168.2(7) . . . . ?
C5 C6 C7 C1 -9.4(9) . . . . ?
C5 C6 C7 C8 -133.5(8) . . . . ?
C6 C7 C8 O2 -9.8(14) . . . . ?
C6 C7 C8 C9 172.9(8) . . . . ?
C7 C1 C2 C3 57.1(11) . . . . ?
C7 C1 C11 C10 58.6(9) . . . . ?
C7 C1 C11 C12 -58.2(10) . . . . ?
C7 C8 C9 C10 -23.3(11) . . . . ?
C7 C8 C9 C15 98.5(8) . . . . ?
C8 C9 C10 C11 13.5(11) . . . . ?
C8 C9 C10 C13 130.2(8) . . . . ?
C8 C9 C15 O5 -36.7(9) . . . . ?
C8 C9 C15 C14 -155.2(7) . . . . ?
C8 C9 C15 C16 82.1(9) . . . . ?
C9 C10 C11 C1 -29.8(10) . . . . ?
C9 C10 C11 C12 96.0(8) . . . . ?
C9 C10 C13 O4 -102.0(7) . . . . ?
C9 C10 C13 C14 15.5(8) . . . . ?
C10 C9 C15 O5 93.0(7) . . . . ?
C10 C9 C15 C14 -25.6(9) . . . . ?
C10 C9 C15 C16 -148.3(8) . . . . ?
C10 C11 C12 O3 -169.4(8) . . . . ?
C10 C11 C12 O4 12.8(9) . . . . ?
C10 C13 C14 C15 -32.4(9) . . . . ?
C11 C1 C2 C3 -179.4(7) . . . . ?
C11 C1 C7 C6 157.5(7) . . . . ?
C11 C1 C7 C8 -71.0(9) . . . . ?
C11 C10 C13 O4 23.8(8) . . . . ?
C11 C10 C13 C14 141.3(7) . . . . ?
C12 O4 C13 C10 -16.8(8) . . . . ?
C12 O4 C13 C14 -130.7(7) . . . . ?
C13 O4 C12 O3 -175.7(7) . . . . ?
C13 O4 C12 C11 2.4(9) . . . . ?
C13 C10 C11 C1 -147.6(7) . . . . ?
C13 C10 C11 C12 -21.9(8) . . . . ?
C13 C14 C15 O5 -78.7(9) . . . . ?
C13 C14 C15 C9 35.7(9) . . . . ?
C13 C14 C15 C16 156.8(7) . . . . ?
C15 C9 C10 C11 -110.8(8) . . . . ?
C15 C9 C10 C13 5.9(8) . . . . ?
Cl1B C5B C6B C7B -135.5(7) . . . . ?
O1B C1B C2B C3B -55.2(13) . . . . ?
O1B C1B C7B C6B 37.4(10) . . . . ?
O1B C1B C7B C8B 169.4(8) . . . . ?
O1B C1B C11B C10B 168.1(9) . . . . ?
O1B C1B C11B C12B 50.5(12) . . . . ?
O1B C5B C6B C7B -19.1(10) . . . . ?
O2B C8B C9B C10B 155.9(10) . . . . ?
O2B C8B C9B C15B -83.8(11) . . . . ?
O4B C13B C14B C15B 83.0(13) . . . . ?
C1B O1B C5B Cl1B 165.3(7) . . . . ?
C1B O1B C5B C4B -76.3(11) . . . . ?
C1B O1B C5B C6B 44.3(10) . . . . ?
C1B C2B C3B C4B 39.5(14) . . . . ?
C1B C7B C8B O2B -126.1(11) . . . . ?
C1B C7B C8B C9B 52.1(11) . . . . ?
C1B C11B C12B O3B -48.0(15) . . . . ?
C1B C11B C12B O4B 129.5(9) . . . . ?
C2B C1B C7B C6B -80.8(13) . . . . ?
C2B C1B C7B C8B 51.3(15) . . . . ?
C2B C1B C11B C10B -68.5(12) . . . . ?
C2B C1B C11B C12B 173.9(9) . . . . ?
C2B C3B C4B C5B -42.0(14) . . . . ?
C3B C4B C5B Cl1B 179.0(9) . . . . ?
C3B C4B C5B O1B 62.0(12) . . . . ?
C3B C4B C5B C6B -54.5(14) . . . . ?
C4B C5B C6B C7B 100.3(11) . . . . ?
C5B O1B C1B C2B 71.4(11) . . . . ?
C5B O1B C1B C7B -50.0(10) . . . . ?
C5B O1B C1B C11B -165.8(9) . . . . ?
C5B C6B C7B C1B -11.2(10) . . . . ?
C5B C6B C7B C8B -134.6(9) . . . . ?
C6B C7B C8B O2B -5.0(14) . . . . ?
C6B C7B C8B C9B 173.2(9) . . . . ?
C7B C1B C2B C3B 57.0(15) . . . . ?
C7B C1B C11B C10B 57.7(11) . . . . ?
C7B C1B C11B C12B -59.9(11) . . . . ?
C7B C8B C9B C10B -22.3(13) . . . . ?
C7B C8B C9B C15B 98.0(9) . . . . ?
C8B C9B C10B C11B 10.3(16) . . . . ?
C8B C9B C10B C13B 127.5(10) . . . . ?
C8B C9B C15B O5B -33.4(10) . . . . ?
C8B C9B C15B C14B -151.0(8) . . . . ?
C8B C9B C15B C16B 86.7(10) . . . . ?
C9B C10B C11B C1B -27.7(14) . . . . ?
C9B C10B C11B C12B 98.3(12) . . . . ?
C9B C10B C13B O4B -101.6(9) . . . . ?
C9B C10B C13B C14B 15.1(11) . . . . ?
C10B C9B C15B O5B 94.9(9) . . . . ?
C10B C9B C15B C14B -22.7(10) . . . . ?
C10B C9B C15B C16B -145.0(9) . . . . ?
C10B C11B C12B O3B -169.2(10) . . . . ?
C10B C11B C12B O4B 8.2(11) . . . . ?
C10B C13B C14B C15B -30.4(13) . . . . ?
C11B C1B C2B C3B 179.8(10) . . . . ?
C11B C1B C7B C6B 156.3(8) . . . . ?
C11B C1B C7B C8B -71.6(10) . . . . ?
C11B C10B C13B O4B 25.0(11) . . . . ?
C11B C10B C13B C14B 141.7(9) . . . . ?
C12B O4B C13B C10B -20.7(11) . . . . ?
C12B O4B C13B C14B -135.1(11) . . . . ?
C13B O4B C12B O3B -174.5(9) . . . . ?
C13B O4B C12B C11B 7.8(11) . . . . ?
C13B C10B C11B C1B -146.2(9) . . . . ?
C13B C10B C11B C12B -20.1(11) . . . . ?
C13B C14B C15B O5B -81.1(12) . . . . ?
C13B C14B C15B C9B 33.1(12) . . . . ?
C13B C14B C15B C16B 154.9(10) . . . . ?
C15B C9B C10B C11B -112.2(12) . . . . ?
C15B C9B C10B C13B 5.0(10) . . . . ?
Cl3 Cl2 C17 Cl3 41.5(13) 2_657 . . . ?
Cl3 Cl2 C17 Cl4 -78.0(13) 2_657 . . . ?
Cl4 Cl3 C17 Cl2 -170.0(7) 2_657 . . . ?
Cl4 Cl3 C17 Cl3 -152.5(14) 2_657 . . 2_657 ?
Cl4 Cl3 C17 Cl4 -49.2(7) 2_657 . . . ?

loop_
_twin_individual_id
_twin_individual_mass_fraction_refined
1 0.846(7)
2 0.154(7)
